data_4088598
loop_
_publ_author_name
'Zhu, Xiancui'
'Li, Yang'
'Wei, Yun'
'Wang, Shaowu'
'Zhou, Shuangliu'
'Zhang, Lijun'

_publ_section_title
;
 Reactivity of 3-Imino-Functionalized Indoles with Rare-Earth-Metal
 Amides: Unexpected Substituent Effects on C--H Activation Pathways and
 Assembly of Rare-Earth-Metal Complexes
;
_journal_issue 11
_journal_name_full Organometallics
_journal_page_first 1838
_journal_paper_doi 10.1021/acs.organomet.6b00221
_journal_volume 35
_journal_year 2016
_chemical_formula_sum 'C66 H104 Cl2 Li2 N6 O6 Si4 Yb2'
_chemical_formula_weight 1620.77
_space_group_IT_number 56
_space_group_name_Hall '-P 2ab 2ac'
_space_group_name_H-M_alt 'P c c n'
_symmetry_cell_setting orthorhombic
_symmetry_space_group_name_H-M 'P c c n'
_atom_sites_solution_hydrogens geom
_atom_sites_solution_primary direct
_atom_sites_solution_secondary difmap
_audit_creation_method SHELXL-97
_cell_angle_alpha 90.00
_cell_angle_beta 90.00
_cell_angle_gamma 90.00
_cell_formula_units_Z 4
_cell_length_a 17.8404(11)
_cell_length_b 18.1158(11)
_cell_length_c 24.1865(15)
_cell_measurement_reflns_used 4982
_cell_measurement_temperature 293(2)
_cell_measurement_theta_max 20.46
_cell_measurement_theta_min 2.25
_cell_volume 7816.9(8)
_computing_cell_refinement 'Bruker SMART'
_computing_data_collection 'Bruker SMART'
_computing_data_reduction 'Bruker SAINT'
_computing_molecular_graphics 'Bruker SHELXTL'
_computing_publication_material 'Bruker SHELXTL'
_computing_structure_refinement 'SHELXL-97 (Sheldrick, 1997)'
_computing_structure_solution 'SHELXS-97 (Sheldrick, 1990)'
_diffrn_ambient_temperature 293(2)
_diffrn_measured_fraction_theta_full 1.000
_diffrn_measured_fraction_theta_max 1.000
_diffrn_measurement_device_type 'CCD area detector'
_diffrn_measurement_method 'phi and omega scans'
_diffrn_radiation_monochromator graphite
_diffrn_radiation_source 'fine-focus sealed tube'
_diffrn_radiation_type MoK\a
_diffrn_radiation_wavelength 0.71073
_diffrn_reflns_av_R_equivalents 0.1651
_diffrn_reflns_av_sigmaI/netI 0.0961
_diffrn_reflns_limit_h_max 21
_diffrn_reflns_limit_h_min -21
_diffrn_reflns_limit_k_max 20
_diffrn_reflns_limit_k_min -21
_diffrn_reflns_limit_l_max 28
_diffrn_reflns_limit_l_min -27
_diffrn_reflns_number 53746
_diffrn_reflns_theta_full 25.00
_diffrn_reflns_theta_max 25.00
_diffrn_reflns_theta_min 1.60
_exptl_absorpt_coefficient_mu 2.555
_exptl_absorpt_correction_T_max 0.6159
_exptl_absorpt_correction_T_min 0.5675
_exptl_absorpt_correction_type multi-scan
_exptl_crystal_colour colorless
_exptl_crystal_density_diffrn 1.377
_exptl_crystal_density_method 'not measured'
_exptl_crystal_description block
_exptl_crystal_F_000 3304
_exptl_crystal_size_max 0.25
_exptl_crystal_size_mid 0.24
_exptl_crystal_size_min 0.21
_refine_diff_density_max 1.271
_refine_diff_density_min -1.173
_refine_diff_density_rms 0.119
_refine_ls_extinction_method none
_refine_ls_goodness_of_fit_ref 1.090
_refine_ls_hydrogen_treatment mixed
_refine_ls_matrix_type full
_refine_ls_number_parameters 433
_refine_ls_number_reflns 6886
_refine_ls_number_restraints 181
_refine_ls_restrained_S_all 1.081
_refine_ls_R_factor_all 0.1415
_refine_ls_R_factor_gt 0.0558
_refine_ls_shift/su_max 0.007
_refine_ls_shift/su_mean 0.000
_refine_ls_structure_factor_coef Fsqd
_refine_ls_weighting_details 'calc w=1/[\s^2^(Fo^2^)+(0.0600P)^2^+0.1857P] where P=(Fo^2^+2Fc^2^)/3'
_refine_ls_weighting_scheme calc
_refine_ls_wR_factor_gt 0.1153
_refine_ls_wR_factor_ref 0.1495
_reflns_number_gt 3561
_reflns_number_total 6886
_reflns_threshold_expression >2sigma(I)
_cod_data_source_file om6b00221_si_002.cif
_cod_data_source_block 110605a_0m
_cod_depositor_comments
;
The following automatic conversions were performed:

data item '_symmetry_cell_setting' value 'Orthorhombic' was changed
to 'orthorhombic' in accordance with the
/home/saulius/struct/COD-crude-data/automatic-downloads/DataCite-retrospective/ACS/depositions/lib/dictionaries/cif_core.dic
dictionary named 'cif_core.dic' version 2.4.2 last updated on
2011-04-26.

Automatic conversion script
Id: cif_fix_values 6909 2019-04-08 15:41:33Z antanas 
;
_cod_original_sg_symbol_H-M Pccn
_cod_database_code 4088598

loop_
_symmetry_equiv_pos_as_xyz
'x, y, z'
'-x+1/2, -y+1/2, z'
'-x, y+1/2, -z+1/2'
'x+1/2, -y, -z+1/2'
'-x, -y, -z'
'x-1/2, y-1/2, -z'
'x, -y-1/2, z-1/2'
'-x-1/2, y, z-1/2'

loop_
_atom_site_label
_atom_site_type_symbol
_atom_site_fract_x
_atom_site_fract_y
_atom_site_fract_z
_atom_site_U_iso_or_equiv
_atom_site_adp_type
_atom_site_occupancy
_atom_site_symmetry_multiplicity
_atom_site_calc_flag
_atom_site_refinement_flags
_atom_site_disorder_assembly
_atom_site_disorder_group
C1 C 0.1528(5) 0.2744(5) 0.1313(4) 0.041(2) Uani 1 1 d . . .
H1 H 0.1852 0.2627 0.1025 0.049 Uiso 1 1 calc R . .
C2 C 0.1321(5) 0.2243(5) 0.1704(4) 0.041(2) Uani 1 1 d . . .
C3 C 0.0809(5) 0.2643(5) 0.2049(4) 0.051(3) Uani 1 1 d . . .
C4 C 0.0771(5) 0.3365(5) 0.1844(4) 0.048(3) Uani 1 1 d . . .
C5 C 0.0296(6) 0.3886(6) 0.2085(5) 0.072(3) Uani 1 1 d . . .
H5 H 0.0243 0.4356 0.1934 0.086 Uiso 1 1 calc R . .
C6 C -0.0095(7) 0.3678(7) 0.2559(5) 0.088(4) Uani 1 1 d . . .
H6 H -0.0396 0.4021 0.2740 0.106 Uiso 1 1 calc R . .
C7 C -0.0039(7) 0.2970(7) 0.2763(5) 0.085(4) Uani 1 1 d . . .
H7 H -0.0310 0.2844 0.3078 0.102 Uiso 1 1 calc R . .
C8 C 0.0401(6) 0.2445(6) 0.2517(4) 0.067(3) Uani 1 1 d . . .
H8 H 0.0427 0.1968 0.2658 0.080 Uiso 1 1 calc R . .
C9 C 0.1601(5) 0.1475(5) 0.1794(4) 0.046(3) Uani 1 1 d . . .
H9 H 0.1175 0.1163 0.1896 0.055 Uiso 1 1 calc R . .
C10 C 0.1558(6) 0.1063(5) 0.0836(4) 0.043(2) Uani 1 1 d . . .
C11 C 0.0778(6) 0.1048(6) 0.0797(5) 0.070(3) Uani 1 1 d . . .
H11 H 0.0491 0.1156 0.1108 0.084 Uiso 1 1 calc R . .
C12 C 0.0424(8) 0.0876(7) 0.0308(7) 0.092(5) Uani 1 1 d . . .
H12 H -0.0096 0.0858 0.0297 0.111 Uiso 1 1 calc R . .
C13 C 0.0825(11) 0.0729(8) -0.0167(6) 0.109(6) Uani 1 1 d . . .
H13 H 0.0583 0.0621 -0.0498 0.131 Uiso 1 1 calc R . .
C14 C 0.1574(11) 0.0746(7) -0.0137(5) 0.095(5) Uani 1 1 d . . .
H14 H 0.1849 0.0641 -0.0454 0.114 Uiso 1 1 calc R . .
C15 C 0.1959(7) 0.0912(6) 0.0345(4) 0.072(3) Uani 1 1 d . . .
H15 H 0.2480 0.0924 0.0345 0.086 Uiso 1 1 calc R . .
C16 C 0.1608(7) -0.0695(7) 0.1349(5) 0.0929(17) Uani 1 1 d U . .
H16A H 0.1685 -0.0913 0.1711 0.111 Uiso 1 1 calc R . .
H16B H 0.1307 -0.0253 0.1390 0.111 Uiso 1 1 calc R . .
C17 C 0.1256(7) -0.1205(7) 0.0988(5) 0.0938(17) Uani 1 1 d U . .
H17A H 0.1131 -0.1652 0.1188 0.113 Uiso 1 1 calc R . .
H17B H 0.0795 -0.0993 0.0846 0.113 Uiso 1 1 calc R . .
C18 C 0.1734(7) -0.1375(7) 0.0549(5) 0.0939(17) Uani 1 1 d U . .
H18A H 0.1491 -0.1257 0.0201 0.113 Uiso 1 1 calc R . .
H18B H 0.1847 -0.1898 0.0551 0.113 Uiso 1 1 calc R . .
C19 C 0.2407(7) -0.0962(7) 0.0601(5) 0.0930(17) Uani 1 1 d U . .
H19A H 0.2480 -0.0650 0.0280 0.112 Uiso 1 1 calc R . .
H19B H 0.2834 -0.1290 0.0636 0.112 Uiso 1 1 calc R . .
C20 C 0.2168(5) 0.1479(5) 0.2281(4) 0.050(3) Uani 1 1 d . . .
H20A H 0.1966 0.1813 0.2557 0.060 Uiso 1 1 calc R . .
H20B H 0.2622 0.1707 0.2142 0.060 Uiso 1 1 calc R . .
C21 C 0.1589(8) 0.0209(7) 0.2929(5) 0.097(4) Uani 1 1 d . . .
H21A H 0.1343 -0.0057 0.2638 0.145 Uiso 1 1 calc R . .
H21B H 0.1264 0.0593 0.3062 0.145 Uiso 1 1 calc R . .
H21C H 0.1706 -0.0123 0.3226 0.145 Uiso 1 1 calc R . .
C22 C 0.3034(7) 0.0987(7) 0.3252(4) 0.099(5) Uani 1 1 d . . .
H22A H 0.3275 0.0583 0.3438 0.149 Uiso 1 1 calc R . .
H22B H 0.2711 0.1240 0.3507 0.149 Uiso 1 1 calc R . .
H22C H 0.3407 0.1323 0.3116 0.149 Uiso 1 1 calc R . .
C23 C 0.398(3) -0.062(3) 0.3071(17) 0.135(15) Uani 0.49(5) 1 d PDU A 1
H23A H 0.4388 -0.0290 0.2984 0.203 Uiso 0.49(5) 1 calc PR A 1
H23B H 0.4175 -0.1083 0.3191 0.203 Uiso 0.49(5) 1 calc PR A 1
H23C H 0.3683 -0.0403 0.3361 0.203 Uiso 0.49(5) 1 calc PR A 1
C24 C 0.271(3) -0.151(2) 0.261(3) 0.140(16) Uani 0.49(5) 1 d PDU A 1
H24A H 0.2468 -0.1406 0.2956 0.210 Uiso 0.49(5) 1 calc PR A 1
H24B H 0.2970 -0.1969 0.2633 0.210 Uiso 0.49(5) 1 calc PR A 1
H24C H 0.2334 -0.1539 0.2324 0.210 Uiso 0.49(5) 1 calc PR A 1
C25 C 0.403(3) -0.113(3) 0.1893(15) 0.127(15) Uani 0.49(5) 1 d PDU A 1
H25A H 0.3763 -0.1160 0.1548 0.190 Uiso 0.49(5) 1 calc PR A 1
H25B H 0.4193 -0.1616 0.1998 0.190 Uiso 0.49(5) 1 calc PR A 1
H25C H 0.4453 -0.0813 0.1853 0.190 Uiso 0.49(5) 1 calc PR A 1
C23' C 0.4300(18) -0.067(3) 0.282(2) 0.120(13) Uani 0.51(5) 1 d PDU A 2
H23D H 0.4705 -0.0754 0.2565 0.180 Uiso 0.51(5) 1 calc PR A 2
H23E H 0.4320 -0.1034 0.3108 0.180 Uiso 0.51(5) 1 calc PR A 2
H23F H 0.4344 -0.0187 0.2975 0.180 Uiso 0.51(5) 1 calc PR A 2
C24' C 0.275(2) -0.131(2) 0.290(2) 0.125(14) Uani 0.51(5) 1 d PDU A 2
H24D H 0.2644 -0.1029 0.3233 0.188 Uiso 0.51(5) 1 calc PR A 2
H24E H 0.2997 -0.1760 0.3003 0.188 Uiso 0.51(5) 1 calc PR A 2
H24F H 0.2293 -0.1415 0.2713 0.188 Uiso 0.51(5) 1 calc PR A 2
C25' C 0.357(3) -0.137(3) 0.1826(11) 0.145(16) Uani 0.51(5) 1 d PDU A 2
H25D H 0.3106 -0.1468 0.1639 0.217 Uiso 0.51(5) 1 calc PR A 2
H25E H 0.3791 -0.1819 0.1948 0.217 Uiso 0.51(5) 1 calc PR A 2
H25F H 0.3906 -0.1120 0.1577 0.217 Uiso 0.51(5) 1 calc PR A 2
C26 C 0.1212(11) 0.2716(8) -0.0184(6) 0.156(3) Uani 1 1 d U . .
H26A H 0.0958 0.2351 0.0041 0.187 Uiso 1 1 calc R . .
H26B H 0.1749 0.2653 -0.0141 0.187 Uiso 1 1 calc R . .
C27 C 0.0996(10) 0.2639(8) -0.0767(6) 0.156(3) Uani 1 1 d U . .
H27A H 0.1427 0.2493 -0.0985 0.188 Uiso 1 1 calc R . .
H27B H 0.0613 0.2263 -0.0804 0.188 Uiso 1 1 calc R . .
C28 C 0.0734(11) 0.3288(8) -0.0946(6) 0.156(3) Uani 1 1 d U . .
H28A H 0.0198 0.3258 -0.1011 0.188 Uiso 1 1 calc R . .
H28B H 0.0978 0.3426 -0.1289 0.188 Uiso 1 1 calc R . .
C29 C 0.0893(12) 0.3827(8) -0.0521(6) 0.156(3) Uani 1 1 d U . .
H29A H 0.1338 0.4109 -0.0611 0.187 Uiso 1 1 calc R . .
H29B H 0.0475 0.4164 -0.0475 0.187 Uiso 1 1 calc R . .
C30 C -0.1029(8) 0.3829(9) 0.0666(8) 0.151(3) Uani 1 1 d U . .
H30A H -0.1043 0.4085 0.0314 0.182 Uiso 1 1 calc R . .
H30B H -0.1059 0.4192 0.0960 0.182 Uiso 1 1 calc R . .
C31 C -0.1639(8) 0.3320(9) 0.0705(8) 0.152(3) Uani 1 1 d U . .
H31A H -0.1821 0.3194 0.0340 0.182 Uiso 1 1 calc R . .
H31B H -0.2048 0.3536 0.0915 0.182 Uiso 1 1 calc R . .
C32 C -0.1358(7) 0.2674(9) 0.0981(8) 0.152(3) Uani 1 1 d DU . .
H32A H -0.1507 0.2668 0.1367 0.182 Uiso 1 1 calc R . .
H32B H -0.1537 0.2228 0.0804 0.182 Uiso 1 1 calc R . .
C33 C -0.0591(7) 0.2739(9) 0.0930(8) 0.151(3) Uani 1 1 d DU . .
H33A H -0.0404 0.2353 0.0689 0.182 Uiso 1 1 calc R . .
H33B H -0.0360 0.2677 0.1290 0.182 Uiso 1 1 calc R . .
Cl1 Cl 0.09974(18) 0.49786(16) 0.07001(13) 0.0853(10) Uani 1 1 d . . .
Li1 Li 0.0636(12) 0.3725(11) 0.0668(8) 0.079(6) Uani 1 1 d . . .
N1 N 0.1223(4) 0.3441(4) 0.1377(3) 0.0459(19) Uani 1 1 d . . .
N2 N 0.1975(4) 0.1143(4) 0.1311(3) 0.0432(19) Uani 1 1 d . A .
N3 N 0.2969(5) 0.0056(4) 0.2237(3) 0.056(2) Uani 1 1 d . A .
O1 O 0.2326(5) -0.0523(4) 0.1087(3) 0.0923(17) Uani 1 1 d U A .
O2 O 0.1006(8) 0.3398(6) -0.0036(4) 0.156(3) Uani 1 1 d U . .
O3 O -0.0389(5) 0.3433(6) 0.0712(5) 0.151(3) Uani 1 1 d U . .
Si1 Si 0.2467(2) 0.06258(16) 0.26601(12) 0.0579(8) Uani 1 1 d . . .
Si2 Si 0.3383(2) -0.07526(19) 0.24416(15) 0.0833(12) Uani 1 1 d DU . .
Yb1 Yb 0.30107(2) 0.05101(2) 0.140710(17) 0.04557(16) Uani 1 1 d . . .

loop_
_atom_site_aniso_label
_atom_site_aniso_U_11
_atom_site_aniso_U_22
_atom_site_aniso_U_33
_atom_site_aniso_U_23
_atom_site_aniso_U_13
_atom_site_aniso_U_12
C1 0.034(5) 0.042(6) 0.047(6) 0.000(5) -0.009(5) 0.002(5)
C2 0.029(5) 0.040(6) 0.053(6) 0.008(5) 0.004(5) -0.006(5)
C3 0.047(7) 0.046(7) 0.060(7) 0.006(5) 0.013(6) -0.006(5)
C4 0.035(6) 0.041(6) 0.067(7) 0.002(6) -0.002(5) 0.004(5)
C5 0.059(8) 0.046(7) 0.109(10) 0.011(7) 0.016(7) 0.010(6)
C6 0.078(10) 0.070(9) 0.116(11) -0.004(8) 0.051(9) 0.015(8)
C7 0.077(9) 0.075(9) 0.102(10) 0.005(8) 0.054(8) 0.009(8)
C8 0.075(9) 0.047(7) 0.078(8) 0.009(6) 0.023(7) -0.003(7)
C9 0.036(6) 0.043(6) 0.059(7) -0.005(5) 0.010(5) -0.009(5)
C10 0.049(7) 0.027(5) 0.053(7) 0.000(5) -0.005(6) 0.002(5)
C11 0.059(8) 0.068(8) 0.083(9) 0.001(7) -0.023(7) -0.018(6)
C12 0.076(10) 0.065(9) 0.136(13) 0.000(9) -0.054(10) -0.021(8)
C13 0.142(16) 0.118(13) 0.069(10) -0.013(9) -0.064(11) -0.011(12)
C14 0.147(15) 0.087(10) 0.051(8) -0.010(7) -0.021(9) 0.008(10)
C15 0.097(10) 0.062(8) 0.056(7) 0.001(6) -0.004(8) 0.006(8)
C16 0.087(4) 0.097(4) 0.094(4) -0.035(3) 0.011(3) -0.030(3)
C17 0.088(4) 0.098(4) 0.095(4) -0.035(3) 0.011(3) -0.030(3)
C18 0.088(4) 0.098(4) 0.095(4) -0.036(3) 0.011(3) -0.030(3)
C19 0.088(4) 0.097(4) 0.094(4) -0.036(3) 0.011(3) -0.029(3)
C20 0.054(7) 0.046(6) 0.049(6) -0.002(5) 0.006(5) 0.006(5)
C21 0.129(12) 0.070(8) 0.092(9) 0.022(7) 0.045(9) -0.006(8)
C22 0.132(13) 0.111(11) 0.055(8) -0.005(7) -0.021(8) 0.031(10)
C23 0.17(3) 0.11(2) 0.12(2) 0.01(2) -0.07(2) 0.07(3)
C24 0.19(2) 0.05(2) 0.18(4) 0.03(3) 0.02(3) 0.009(17)
C25 0.14(3) 0.12(3) 0.13(2) -0.007(18) -0.02(2) 0.09(3)
C23' 0.12(2) 0.10(2) 0.14(3) 0.00(2) -0.04(2) 0.071(19)
C24' 0.18(2) 0.05(2) 0.15(3) 0.05(2) 0.02(3) 0.034(17)
C25' 0.18(4) 0.14(3) 0.110(17) -0.024(16) -0.03(2) 0.11(3)
C26 0.277(7) 0.104(5) 0.088(4) 0.009(4) -0.040(5) 0.045(6)
C27 0.277(7) 0.104(5) 0.088(4) 0.009(4) -0.040(5) 0.045(6)
C28 0.277(7) 0.104(5) 0.088(4) 0.009(4) -0.040(5) 0.045(6)
C29 0.277(7) 0.104(5) 0.088(4) 0.009(4) -0.040(5) 0.045(6)
C30 0.075(4) 0.137(6) 0.242(7) 0.075(5) -0.031(5) -0.018(4)
C31 0.075(4) 0.137(6) 0.242(7) 0.075(5) -0.031(5) -0.018(4)
C32 0.076(4) 0.137(6) 0.242(7) 0.075(5) -0.031(5) -0.018(4)
C33 0.076(4) 0.137(6) 0.242(7) 0.075(5) -0.031(5) -0.018(4)
Cl1 0.078(2) 0.065(2) 0.113(3) 0.0329(19) -0.036(2) -0.0033(17)
Li1 0.087(16) 0.077(15) 0.074(14) 0.012(11) -0.018(12) -0.013(12)
N1 0.038(5) 0.041(5) 0.059(5) 0.003(5) 0.004(4) 0.008(4)
N2 0.040(4) 0.043(4) 0.047(5) -0.001(4) -0.002(4) -0.005(4)
N3 0.068(6) 0.048(5) 0.051(5) 0.005(4) -0.009(5) 0.014(5)
O1 0.087(4) 0.096(4) 0.093(4) -0.035(3) 0.011(3) -0.029(3)
O2 0.276(7) 0.103(5) 0.088(4) 0.009(4) -0.040(5) 0.046(6)
O3 0.075(4) 0.136(6) 0.241(7) 0.075(5) -0.031(5) -0.018(4)
Si1 0.078(2) 0.054(2) 0.0423(15) 0.0066(15) -0.0035(16) 0.0070(18)
Si2 0.102(3) 0.060(2) 0.088(3) 0.0098(19) -0.022(2) 0.024(2)
Yb1 0.0464(3) 0.0419(3) 0.0484(2) -0.0037(2) 0.0003(2) 0.0024(2)

loop_
_atom_type_symbol
_atom_type_description
_atom_type_scat_dispersion_real
_atom_type_scat_dispersion_imag
_atom_type_scat_source
C C 0.0033 0.0016 'International Tables Vol C Tables 4.2.6.8 and 6.1.1.4'
H H 0.0000 0.0000 'International Tables Vol C Tables 4.2.6.8 and 6.1.1.4'
Li Li -0.0003 0.0001 'International Tables Vol C Tables 4.2.6.8 and 6.1.1.4'
N N 0.0061 0.0033 'International Tables Vol C Tables 4.2.6.8 and 6.1.1.4'
O O 0.0106 0.0060 'International Tables Vol C Tables 4.2.6.8 and 6.1.1.4'
Si Si 0.0817 0.0704 'International Tables Vol C Tables 4.2.6.8 and 6.1.1.4'
Cl Cl 0.1484 0.1585 'International Tables Vol C Tables 4.2.6.8 and 6.1.1.4'
Yb Yb -0.3850 5.5486 'International Tables Vol C Tables 4.2.6.8 and 6.1.1.4'

loop_
_geom_angle_atom_site_label_1
_geom_angle_atom_site_label_2
_geom_angle_atom_site_label_3
_geom_angle
_geom_angle_site_symmetry_1
_geom_angle_site_symmetry_3
C2 C1 N1 115.1(8) . .
C2 C1 H1 122.4 . .
N1 C1 H1 122.4 . .
C1 C2 C3 103.9(8) . .
C1 C2 C9 129.1(9) . .
C3 C2 C9 126.7(8) . .
C8 C3 C4 120.2(10) . .
C8 C3 C2 132.6(10) . .
C4 C3 C2 107.2(9) . .
N1 C4 C5 128.5(10) . .
N1 C4 C3 110.5(9) . .
C5 C4 C3 120.9(10) . .
N1 C4 Yb1 43.0(4) . 2
C5 C4 Yb1 97.0(7) . 2
C3 C4 Yb1 133.4(7) . 2
C6 C5 C4 117.7(10) . .
C6 C5 H5 121.1 . .
C4 C5 H5 121.1 . .
C7 C6 C5 120.6(11) . .
C7 C6 H6 119.7 . .
C5 C6 H6 119.7 . .
C8 C7 C6 122.1(11) . .
C8 C7 H7 118.9 . .
C6 C7 H7 118.9 . .
C7 C8 C3 118.3(10) . .
C7 C8 H8 120.8 . .
C3 C8 H8 120.8 . .
N2 C9 C2 114.6(8) . .
N2 C9 C20 108.0(7) . .
C2 C9 C20 108.9(8) . .
N2 C9 H9 108.4 . .
C2 C9 H9 108.4 . .
C20 C9 H9 108.4 . .
N2 C10 C11 126.6(10) . .
N2 C10 C15 116.7(9) . .
C11 C10 C15 116.4(10) . .
C12 C11 C10 121.3(12) . .
C12 C11 H11 119.4 . .
C10 C11 H11 119.4 . .
C11 C12 C13 121.5(13) . .
C11 C12 H12 119.3 . .
C13 C12 H12 119.3 . .
C14 C13 C12 117.9(13) . .
C14 C13 H13 121.0 . .
C12 C13 H13 121.0 . .
C13 C14 C15 123.0(15) . .
C13 C14 H14 118.5 . .
C15 C14 H14 118.5 . .
C14 C15 C10 119.9(13) . .
C14 C15 H15 120.0 . .
C10 C15 H15 120.0 . .
C17 C16 O1 105.1(10) . .
C17 C16 H16A 110.7 . .
O1 C16 H16A 110.7 . .
C17 C16 H16B 110.7 . .
O1 C16 H16B 110.7 . .
H16A C16 H16B 108.8 . .
C18 C17 C16 110.0(11) . .
C18 C17 H17A 109.7 . .
C16 C17 H17A 109.7 . .
C18 C17 H17B 109.7 . .
C16 C17 H17B 109.7 . .
H17A C17 H17B 108.2 . .
C17 C18 C19 109.4(11) . .
C17 C18 H18A 109.8 . .
C19 C18 H18A 109.8 . .
C17 C18 H18B 109.8 . .
C19 C18 H18B 109.8 . .
H18A C18 H18B 108.2 . .
C18 C19 O1 106.4(10) . .
C18 C19 H19A 110.5 . .
O1 C19 H19A 110.5 . .
C18 C19 H19B 110.5 . .
O1 C19 H19B 110.5 . .
H19A C19 H19B 108.6 . .
C9 C20 Si1 123.5(7) . .
C9 C20 H20A 106.4 . .
Si1 C20 H20A 106.4 . .
C9 C20 H20B 106.4 . .
Si1 C20 H20B 106.4 . .
H20A C20 H20B 106.5 . .
Si1 C21 H21A 109.5 . .
Si1 C21 H21B 109.5 . .
H21A C21 H21B 109.5 . .
Si1 C21 H21C 109.5 . .
H21A C21 H21C 109.5 . .
H21B C21 H21C 109.5 . .
Si1 C22 H22A 109.5 . .
Si1 C22 H22B 109.5 . .
H22A C22 H22B 109.5 . .
Si1 C22 H22C 109.5 . .
H22A C22 H22C 109.5 . .
H22B C22 H22C 109.5 . .
Si2 C23 H23A 109.5 . .
Si2 C23 H23B 109.5 . .
Si2 C23 H23C 109.5 . .
Si2 C24 H24A 109.5 . .
Si2 C24 H24B 109.5 . .
Si2 C24 H24C 109.5 . .
Si2 C25 H25A 109.5 . .
Si2 C25 H25B 109.5 . .
Si2 C25 H25C 109.5 . .
Si2 C23' H23D 109.5 . .
Si2 C23' H23E 109.5 . .
H23D C23' H23E 109.5 . .
Si2 C23' H23F 109.5 . .
H23D C23' H23F 109.5 . .
H23E C23' H23F 109.5 . .
Si2 C24' H24D 109.5 . .
Si2 C24' H24E 109.5 . .
H24D C24' H24E 109.5 . .
Si2 C24' H24F 109.5 . .
H24D C24' H24F 109.5 . .
H24E C24' H24F 109.5 . .
Si2 C25' H25D 109.5 . .
Si2 C25' H25E 109.5 . .
H25D C25' H25E 109.5 . .
Si2 C25' H25F 109.5 . .
H25D C25' H25F 109.5 . .
H25E C25' H25F 109.5 . .
O2 C26 C27 105.9(13) . .
O2 C26 H26A 110.6 . .
C27 C26 H26A 110.6 . .
O2 C26 H26B 110.6 . .
C27 C26 H26B 110.6 . .
H26A C26 H26B 108.7 . .
C28 C27 C26 108.7(14) . .
C28 C27 H27A 110.0 . .
C26 C27 H27A 110.0 . .
C28 C27 H27B 110.0 . .
C26 C27 H27B 110.0 . .
H27A C27 H27B 108.3 . .
C27 C28 C29 107.1(14) . .
C27 C28 H28A 110.3 . .
C29 C28 H28A 110.3 . .
C27 C28 H28B 110.3 . .
C29 C28 H28B 110.3 . .
H28A C28 H28B 108.6 . .
O2 C29 C28 104.3(12) . .
O2 C29 H29A 110.9 . .
C28 C29 H29A 110.9 . .
O2 C29 H29B 110.9 . .
C28 C29 H29B 110.9 . .
H29A C29 H29B 108.9 . .
O3 C30 C31 107.2(13) . .
O3 C30 H30A 110.3 . .
C31 C30 H30A 110.3 . .
O3 C30 H30B 110.3 . .
C31 C30 H30B 110.3 . .
H30A C30 H30B 108.5 . .
C30 C31 C32 106.9(13) . .
C30 C31 H31A 110.3 . .
C32 C31 H31A 110.3 . .
C30 C31 H31B 110.3 . .
C32 C31 H31B 110.3 . .
H31A C31 H31B 108.6 . .
C33 C32 C31 103.6(14) . .
C33 C32 H32A 111.0 . .
C31 C32 H32A 111.0 . .
C33 C32 H32B 111.0 . .
C31 C32 H32B 111.0 . .
H32A C32 H32B 109.0 . .
C32 C33 O3 111.2(14) . .
C32 C33 H33A 109.4 . .
O3 C33 H33A 109.4 . .
C32 C33 H33B 109.4 . .
O3 C33 H33B 109.4 . .
H33A C33 H33B 108.0 . .
Li1 Cl1 Yb1 83.1(5) . 2
O3 Li1 O2 107.1(11) . .
O3 Li1 N1 111.7(10) . .
O2 Li1 N1 118.9(12) . .
O3 Li1 Cl1 121.7(11) . .
O2 Li1 Cl1 103.4(9) . .
N1 Li1 Cl1 94.2(8) . .
O3 Li1 Yb1 141.8(10) . 2
O2 Li1 Yb1 110.9(9) . 2
N1 Li1 Yb1 44.7(4) . 2
Cl1 Li1 Yb1 51.7(4) . 2
C1 N1 C4 103.2(8) . .
C1 N1 Li1 109.5(8) . .
C4 N1 Li1 113.7(8) . .
C1 N1 Yb1 120.9(5) . 2
C4 N1 Yb1 113.1(6) . 2
Li1 N1 Yb1 96.9(6) . 2
C10 N2 C9 117.5(8) . .
C10 N2 Yb1 119.3(6) . .
C9 N2 Yb1 120.8(6) . .
Si1 N3 Si2 124.8(5) . .
Si1 N3 Yb1 110.1(4) . .
Si2 N3 Yb1 125.1(4) . .
C19 O1 C16 109.1(9) . .
C19 O1 Yb1 131.2(7) . .
C16 O1 Yb1 118.6(6) . .
C26 O2 C29 108.8(12) . .
C26 O2 Li1 128.1(11) . .
C29 O2 Li1 121.0(11) . .
C30 O3 C33 106.8(12) . .
C30 O3 Li1 131.2(12) . .
C33 O3 Li1 120.8(11) . .
N3 Si1 C21 114.0(5) . .
N3 Si1 C22 112.7(5) . .
C21 Si1 C22 109.3(6) . .
N3 Si1 C20 110.8(4) . .
C21 Si1 C20 105.5(5) . .
C22 Si1 C20 103.9(5) . .
N3 Si2 C24 114.2(19) . .
N3 Si2 C23 111.4(16) . .
C24 Si2 C23 106.7(10) . .
N3 Si2 C24' 111.7(16) . .
C24 Si2 C24' 24.8(18) . .
C23 Si2 C24' 86(2) . .
N3 Si2 C23' 116.7(16) . .
C24 Si2 C23' 121(3) . .
C23 Si2 C23' 25.9(16) . .
C24' Si2 C23' 105.9(9) . .
N3 Si2 C25 111.8(14) . .
C24 Si2 C25 106.2(9) . .
C23 Si2 C25 105.9(9) . .
C24' Si2 C25 126(2) . .
C23' Si2 C25 80.8(13) . .
N3 Si2 C25' 110.6(14) . .
C24 Si2 C25' 81.6(19) . .
C23 Si2 C25' 128.2(17) . .
C24' Si2 C25' 105.1(9) . .
C23' Si2 C25' 106.0(9) . .
C25 Si2 C25' 28.6(15) . .
N3 Yb1 N2 105.6(3) . .
N3 Yb1 N1 110.9(3) . 2
N2 Yb1 N1 93.7(3) . 2
N3 Yb1 O1 89.2(3) . .
N2 Yb1 O1 86.8(3) . .
N1 Yb1 O1 158.9(3) 2 .
N3 Yb1 Cl1 120.0(2) . 2
N2 Yb1 Cl1 132.8(2) . 2
N1 Yb1 Cl1 81.91(19) 2 2
O1 Yb1 Cl1 82.4(2) . 2
N3 Yb1 C4 87.6(3) . 2
N2 Yb1 C4 106.2(3) . 2
N1 Yb1 C4 24.0(2) 2 2
O1 Yb1 C4 167.0(3) . 2
Cl1 Yb1 C4 88.36(19) 2 2
N3 Yb1 Li1 133.1(4) . 2
N2 Yb1 Li1 109.8(4) . 2
N1 Yb1 Li1 38.5(4) 2 2
O1 Yb1 Li1 122.1(4) . 2
Cl1 Yb1 Li1 45.2(4) 2 2
C4 Yb1 Li1 53.7(4) 2 2

loop_
_geom_bond_atom_site_label_1
_geom_bond_atom_site_label_2
_geom_bond_distance
_geom_bond_site_symmetry_2
C1 C2 1.361(11) .
C1 N1 1.383(11) .
C1 H1 0.9300 .
C2 C3 1.434(12) .
C2 C9 1.494(12) .
C3 C8 1.392(12) .
C3 C4 1.402(12) .
C4 N1 1.395(11) .
C4 C5 1.395(13) .
C4 Yb1 3.161(10) 2
C5 C6 1.395(14) .
C5 H5 0.9300 .
C6 C7 1.378(14) .
C6 H6 0.9300 .
C7 C8 1.370(14) .
C7 H7 0.9300 .
C8 H8 0.9300 .
C9 N2 1.473(11) .
C9 C20 1.553(12) .
C9 H9 0.9800 .
C10 N2 1.375(11) .
C10 C11 1.395(13) .
C10 C15 1.413(13) .
C11 C12 1.378(15) .
C11 H11 0.9300 .
C12 C13 1.379(18) .
C12 H12 0.9300 .
C13 C14 1.338(19) .
C13 H13 0.9300 .
C14 C15 1.385(15) .
C14 H14 0.9300 .
C15 H15 0.9300 .
C16 C17 1.418(13) .
C16 O1 1.463(13) .
C16 H16A 0.9700 .
C16 H16B 0.9700 .
C17 C18 1.396(14) .
C17 H17A 0.9700 .
C17 H17B 0.9700 .
C18 C19 1.420(14) .
C18 H18A 0.9700 .
C18 H18B 0.9700 .
C19 O1 1.426(12) .
C19 H19A 0.9700 .
C19 H19B 0.9700 .
C20 Si1 1.875(9) .
C20 H20A 0.9700 .
C20 H20B 0.9700 .
C21 Si1 1.855(12) .
C21 H21A 0.9600 .
C21 H21B 0.9600 .
C21 H21C 0.9600 .
C22 Si1 1.872(11) .
C22 H22A 0.9600 .
C22 H22B 0.9600 .
C22 H22C 0.9600 .
C23 Si2 1.874(15) .
C23 H23A 0.9600 .
C23 H23B 0.9600 .
C23 H23C 0.9600 .
C24 Si2 1.870(16) .
C24 H24A 0.9600 .
C24 H24B 0.9600 .
C24 H24C 0.9600 .
C25 Si2 1.885(15) .
C25 H25A 0.9600 .
C25 H25B 0.9600 .
C25 H25C 0.9600 .
C23' Si2 1.878(15) .
C23' H23D 0.9600 .
C23' H23E 0.9600 .
C23' H23F 0.9600 .
C24' Si2 1.878(16) .
C24' H24D 0.9600 .
C24' H24E 0.9600 .
C24' H24F 0.9600 .
C25' Si2 1.887(16) .
C25' H25D 0.9600 .
C25' H25E 0.9600 .
C25' H25F 0.9600 .
C26 O2 1.338(15) .
C26 C27 1.467(17) .
C26 H26A 0.9700 .
C26 H26B 0.9700 .
C27 C28 1.338(17) .
C27 H27A 0.9700 .
C27 H27B 0.9700 .
C28 C29 1.445(17) .
C28 H28A 0.9700 .
C28 H28B 0.9700 .
C29 O2 1.423(14) .
C29 H29A 0.9700 .
C29 H29B 0.9700 .
C30 O3 1.353(15) .
C30 C31 1.429(17) .
C30 H30A 0.9700 .
C30 H30B 0.9700 .
C31 C32 1.438(17) .
C31 H31A 0.9700 .
C31 H31B 0.9700 .
C32 C33 1.379(13) .
C32 H32A 0.9700 .
C32 H32B 0.9700 .
C33 O3 1.410(16) .
C33 H33A 0.9700 .
C33 H33B 0.9700 .
Cl1 Li1 2.36(2) .
Cl1 Yb1 2.615(3) 2
Li1 O3 1.91(2) .
Li1 O2 1.92(2) .
Li1 N1 2.07(2) .
Li1 Yb1 3.31(2) 2
N1 Yb1 2.342(7) 2
N2 Yb1 2.188(8) .
N3 Si1 1.707(8) .
N3 Si2 1.713(8) .
N3 Yb1 2.171(7) .
O1 Yb1 2.365(7) .
Yb1 N1 2.342(7) 2
Yb1 Cl1 2.615(3) 2
Yb1 C4 3.161(10) 2
Yb1 Li1 3.31(2) 2
